data_4330652
loop_
_publ_author_name
'Tristan A. Tronic'
'Werner Kaminsky'
'Michael K. Coggins'
'James M. Mayer'

_publ_contact_author_address
;
Department of Chemistry
University of Washington
Seattle
Washington, 98195, USA
;
_publ_contact_author_email kaminsky@chem.washington.edu
_publ_contact_author_fax 00(206)6858665
_publ_contact_author_name 'Werner Kaminsky'
_publ_contact_author_phone 00(206)5437585
_publ_section_title
;
 Synthesis, Protonation, and Reduction of Ruthenium-Peroxo Complexes with
 Pendent Nitrogen Bases
;
_journal_name_full 'Inorganic Chemistry'
_journal_page_first 10916
_journal_page_last 10928
_journal_paper_doi 10.1021/ic3013987
_journal_volume 51
_journal_year 2012
_chemical_formula_moiety 'C34 H51 N2 O2 P2 Ru, C24 H20 B, C3 H6 O'
_chemical_formula_sum 'C61 H77 B N2 O3 P2 Ru'
_chemical_formula_weight 1060.07
_chemical_name_common tt3229
_chemical_name_systematic
;
 tt3229
;
_space_group_IT_number 14
_symmetry_cell_setting monoclinic
_symmetry_Int_Tables_number 14
_symmetry_space_group_name_Hall '-P 2yn'
_symmetry_space_group_name_H-M 'P 1 21/n 1'
_atom_sites_solution_hydrogens geom
_atom_sites_solution_primary direct
_atom_sites_solution_secondary difmap
_audit_conform_dict_location ftp://ftp.iucr.org/pub/cif_core.dic
_audit_conform_dict_name cif_core.dic
_audit_conform_dict_version 2.4
_audit_creation_date 2012-04-11T11:05:10-00:00
_audit_creation_method 'WinGX routine CIF_UPDATE'
_cell_angle_alpha 90
_cell_angle_beta 94.960(3)
_cell_angle_gamma 90
_cell_formula_units_Z 4
_cell_length_a 15.0443(9)
_cell_length_b 20.1203(12)
_cell_length_c 18.3601(11)
_cell_measurement_reflns_used 450
_cell_measurement_temperature 100(2)
_cell_measurement_theta_max 20
_cell_measurement_theta_min 3
_cell_volume 5536.7(6)
_computing_cell_refinement 'SAINT (Bruker, 2007)'
_computing_data_collection 'APEX2 (Bruker, 2007)'
_computing_data_reduction 'SAINT (Bruker, 2007)'
_computing_molecular_graphics 'ORTEP-3 for Windows (Farrugia, 1997)'
_computing_publication_material 'SHELXL-97 (Sheldrick, 1997)'
_computing_structure_refinement 'SHELXL-97 (Sheldrick, 2008)'
_computing_structure_solution 'SHELXS97 (Sheldrick, 1997)'
_diffrn_ambient_temperature 100(2)
_diffrn_measured_fraction_theta_full 1
_diffrn_measured_fraction_theta_max 0.991
_diffrn_measurement_device_type 'Bruker APEXII CCD area-detector'
_diffrn_measurement_method '\f and \w scans'
_diffrn_radiation_monochromator graphite
_diffrn_radiation_type MoK\a
_diffrn_radiation_wavelength 0.71073
_diffrn_reflns_av_R_equivalents 0.0345
_diffrn_reflns_av_unetI/netI 0.0214
_diffrn_reflns_limit_h_max 23
_diffrn_reflns_limit_h_min -23
_diffrn_reflns_limit_k_max 31
_diffrn_reflns_limit_k_min -31
_diffrn_reflns_limit_l_max 28
_diffrn_reflns_limit_l_min -28
_diffrn_reflns_number 305341
_diffrn_reflns_theta_full 25
_diffrn_reflns_theta_max 33.92
_diffrn_reflns_theta_min 1.68
_diffrn_source 'fine-focus sealed tube'
_exptl_absorpt_coefficient_mu 0.387
_exptl_absorpt_correction_T_max 0.9514
_exptl_absorpt_correction_T_min 0.8961
_exptl_absorpt_correction_type multi-scan
_exptl_absorpt_process_details '(SADABS; Bruker, 2007)'
_exptl_crystal_colour orange
_exptl_crystal_density_diffrn 1.272
_exptl_crystal_description prism
_exptl_crystal_F_000 2240
_exptl_crystal_size_max 0.29
_exptl_crystal_size_mid 0.16
_exptl_crystal_size_min 0.13
_refine_diff_density_max 0.509
_refine_diff_density_min -0.437
_refine_diff_density_rms 0.062
_refine_ls_extinction_method none
_refine_ls_goodness_of_fit_ref 1.051
_refine_ls_hydrogen_treatment constr
_refine_ls_matrix_type full
_refine_ls_number_parameters 644
_refine_ls_number_reflns 22253
_refine_ls_number_restraints 0
_refine_ls_restrained_S_all 1.051
_refine_ls_R_factor_all 0.0388
_refine_ls_R_factor_gt 0.027
_refine_ls_shift/su_max 0.007
_refine_ls_shift/su_mean 0
_refine_ls_structure_factor_coef Fsqd
_refine_ls_weighting_details 'calc w=1/[\s^2^(Fo^2^)+(0.0286P)^2^+2.6381P] where P=(Fo^2^+2Fc^2^)/3'
_refine_ls_weighting_scheme calc
_refine_ls_wR_factor_gt 0.0641
_refine_ls_wR_factor_ref 0.0717
_reflns_number_gt 18499
_reflns_number_total 22253
_reflns_threshold_expression >2\s(I)
_cod_data_source_file ic3013987_si_002_01.cif
_cod_data_source_block CpRuPtBuNPhO2
_cod_database_code 4330652

loop_
_symmetry_equiv_pos_as_xyz
'x, y, z'
'-x+1/2, y+1/2, -z+1/2'
'-x, -y, -z'
'x-1/2, -y-1/2, z-1/2'

loop_
_atom_site_label
_atom_site_type_symbol
_atom_site_fract_x
_atom_site_fract_y
_atom_site_fract_z
_atom_site_U_iso_or_equiv
_atom_site_adp_type
_atom_site_occupancy
_atom_site_symmetry_multiplicity
_atom_site_calc_flag
_atom_site_refinement_flags
_atom_site_disorder_assembly
_atom_site_disorder_group
C1 C 0.06132(7) 0.73849(5) 0.57255(6) 0.01825(19) Uani 1 1 d . . .
C2 C 0.02099(7) 0.78451(5) 0.52021(6) 0.01779(18) Uani 1 1 d . . .
C3 C 0.07958(7) 0.79198(5) 0.46342(6) 0.01727(18) Uani 1 1 d . . .
C4 C 0.15683(7) 0.75241(5) 0.48169(6) 0.01691(18) Uani 1 1 d . . .
C5 C 0.14628(7) 0.71955(5) 0.54970(6) 0.01744(18) Uani 1 1 d . . .
C6 C 0.02351(9) 0.71859(7) 0.64198(6) 0.0281(3) Uani 1 1 d . . .
H6A H 0.0562 0.68 0.663 0.042 Uiso 1 1 calc R . .
H6B H -0.0396 0.707 0.6317 0.042 Uiso 1 1 calc R . .
H6C H 0.0291 0.7556 0.6767 0.042 Uiso 1 1 calc R . .
C7 C -0.05728(9) 0.82654(7) 0.53586(8) 0.0292(3) Uani 1 1 d . . .
H7A H -0.109 0.798 0.5416 0.044 Uiso 1 1 calc R . .
H7B H -0.0713 0.8575 0.4952 0.044 Uiso 1 1 calc R . .
H7C H -0.0428 0.8517 0.581 0.044 Uiso 1 1 calc R . .
C8 C 0.07582(9) 0.84229(6) 0.40314(7) 0.0263(2) Uani 1 1 d . . .
H8A H 0.1212 0.8765 0.4147 0.039 Uiso 1 1 calc R . .
H8B H 0.0166 0.863 0.398 0.039 Uiso 1 1 calc R . .
H8C H 0.0871 0.8203 0.3572 0.039 Uiso 1 1 calc R . .
C9 C 0.23964(8) 0.75964(6) 0.44234(7) 0.0262(2) Uani 1 1 d . . .
H9A H 0.2287 0.7418 0.3927 0.039 Uiso 1 1 calc R . .
H9B H 0.2886 0.7351 0.4687 0.039 Uiso 1 1 calc R . .
H9C H 0.2556 0.8068 0.4399 0.039 Uiso 1 1 calc R . .
C10 C 0.21543(9) 0.68371(6) 0.59797(7) 0.0280(3) Uani 1 1 d . . .
H10A H 0.2472 0.7154 0.6313 0.042 Uiso 1 1 calc R . .
H10B H 0.2579 0.6622 0.5679 0.042 Uiso 1 1 calc R . .
H10C H 0.1866 0.6499 0.6264 0.042 Uiso 1 1 calc R . .
C11 C 0.20058(7) 0.54955(5) 0.43362(6) 0.01690(18) Uani 1 1 d . . .
C12 C 0.21839(8) 0.49176(6) 0.38178(7) 0.0278(2) Uani 1 1 d . . .
H12A H 0.2195 0.5087 0.3318 0.042 Uiso 1 1 calc R . .
H12B H 0.171 0.4585 0.3832 0.042 Uiso 1 1 calc R . .
H12C H 0.276 0.4713 0.3974 0.042 Uiso 1 1 calc R . .
C13 C 0.18389(8) 0.52111(6) 0.50880(7) 0.0238(2) Uani 1 1 d . . .
H13A H 0.2387 0.5003 0.5308 0.036 Uiso 1 1 calc R . .
H13B H 0.1362 0.4878 0.5031 0.036 Uiso 1 1 calc R . .
H13C H 0.1662 0.5571 0.5405 0.036 Uiso 1 1 calc R . .
C14 C 0.28280(7) 0.59439(6) 0.43899(6) 0.0212(2) Uani 1 1 d . . .
H14A H 0.2712 0.634 0.4678 0.032 Uiso 1 1 calc R . .
H14B H 0.2962 0.6078 0.3898 0.032 Uiso 1 1 calc R . .
H14C H 0.3338 0.5701 0.4628 0.032 Uiso 1 1 calc R . .
C15 C -0.16636(7) 0.73124(5) 0.35079(6) 0.01584(17) Uani 1 1 d . . .
C16 C -0.22084(8) 0.71744(6) 0.41603(7) 0.0243(2) Uani 1 1 d . . .
H16A H -0.1837 0.7256 0.4617 0.037 Uiso 1 1 calc R . .
H16B H -0.2407 0.671 0.4146 0.037 Uiso 1 1 calc R . .
H16C H -0.2729 0.7468 0.4135 0.037 Uiso 1 1 calc R . .
C17 C -0.13998(8) 0.80448(5) 0.35063(7) 0.0221(2) Uani 1 1 d . . .
H17A H -0.1939 0.832 0.345 0.033 Uiso 1 1 calc R . .
H17B H -0.1035 0.813 0.3099 0.033 Uiso 1 1 calc R . .
H17C H -0.1056 0.8154 0.3969 0.033 Uiso 1 1 calc R . .
C18 C -0.22320(8) 0.71652(6) 0.27889(6) 0.0229(2) Uani 1 1 d . . .
H18A H -0.2701 0.7502 0.271 0.034 Uiso 1 1 calc R . .
H18B H -0.2504 0.6725 0.2817 0.034 Uiso 1 1 calc R . .
H18C H -0.1852 0.7176 0.2381 0.034 Uiso 1 1 calc R . .
C19 C 0.01533(7) 0.52986(5) 0.38457(6) 0.01771(18) Uani 1 1 d . . .
H19A H 0.046 0.4884 0.3721 0.021 Uiso 1 1 calc R . .
H19B H -0.013 0.5221 0.4305 0.021 Uiso 1 1 calc R . .
C20 C 0.12076(7) 0.62029(5) 0.30421(5) 0.01626(17) Uani 1 1 d . . .
H20A H 0.186 0.6194 0.3004 0.02 Uiso 1 1 calc R . .
H20B H 0.0934 0.5864 0.2702 0.02 Uiso 1 1 calc R . .
C21 C -0.01159(7) 0.68983(5) 0.27425(6) 0.01718(18) Uani 1 1 d . . .
H21A H -0.0352 0.6556 0.239 0.021 Uiso 1 1 calc R . .
H21B H -0.0295 0.7338 0.2538 0.021 Uiso 1 1 calc R . .
C22 C -0.11592(7) 0.59538(5) 0.34654(6) 0.01862(19) Uani 1 1 d . . .
H22A H -0.1416 0.5813 0.3919 0.022 Uiso 1 1 calc R . .
H22B H -0.1653 0.5988 0.3074 0.022 Uiso 1 1 calc R . .
C23 C -0.08113(7) 0.49661(5) 0.27475(6) 0.01907(19) Uani 1 1 d . . .
C24 C -0.17095(8) 0.48968(6) 0.24808(8) 0.0270(2) Uani 1 1 d . . .
H24 H -0.2154 0.5158 0.2682 0.032 Uiso 1 1 calc R . .
C25 C -0.19524(10) 0.44465(7) 0.19215(9) 0.0377(3) Uani 1 1 d . . .
H25 H -0.2559 0.4416 0.1732 0.045 Uiso 1 1 calc R . .
C26 C -0.13217(11) 0.40431(8) 0.16396(9) 0.0410(4) Uani 1 1 d . . .
H26 H -0.1492 0.3733 0.1263 0.049 Uiso 1 1 calc R . .
C27 C -0.04348(10) 0.40967(7) 0.19148(8) 0.0334(3) Uani 1 1 d . . .
H27 H 0 0.3815 0.173 0.04 Uiso 1 1 calc R . .
C28 C -0.01770(8) 0.45566(6) 0.24556(7) 0.0246(2) Uani 1 1 d . . .
H28 H 0.0434 0.4594 0.2629 0.03 Uiso 1 1 calc R . .
C29 C 0.12322(7) 0.71122(5) 0.21716(6) 0.01681(18) Uani 1 1 d . . .
C30 C 0.11741(8) 0.77947(6) 0.20353(6) 0.0226(2) Uani 1 1 d . . .
H30 H 0.0874 0.8073 0.2353 0.027 Uiso 1 1 calc R . .
C31 C 0.15500(9) 0.80689(6) 0.14407(7) 0.0266(2) Uani 1 1 d . . .
H31 H 0.1504 0.8533 0.1352 0.032 Uiso 1 1 calc R . .
C32 C 0.19941(9) 0.76675(7) 0.09739(7) 0.0279(3) Uani 1 1 d . . .
H32 H 0.2264 0.7857 0.0574 0.034 Uiso 1 1 calc R . .
C33 C 0.20390(8) 0.69900(7) 0.10965(6) 0.0251(2) Uani 1 1 d . . .
H33 H 0.2336 0.6714 0.0775 0.03 Uiso 1 1 calc R . .
C34 C 0.16529(7) 0.67066(6) 0.16889(6) 0.0197(2) Uani 1 1 d . . .
H34 H 0.1677 0.6239 0.1763 0.024 Uiso 1 1 calc R . .
B1 B -0.03407(8) 0.96215(6) 0.73635(6) 0.0165(2) Uani 1 1 d . A 1
C35 C -0.05234(7) 0.89010(5) 0.77508(6) 0.01801(18) Uani 1 1 d . A 1
C36 C -0.12224(7) 0.84777(5) 0.74965(6) 0.01973(19) Uani 1 1 d . A 1
H36 H -0.163 0.8626 0.7106 0.024 Uiso 1 1 calc R A 1
C37 C -0.13486(8) 0.78478(6) 0.77904(7) 0.0239(2) Uani 1 1 d . A 1
H37 H -0.1831 0.7578 0.7598 0.029 Uiso 1 1 calc R A 1
C38 C -0.07692(9) 0.76177(6) 0.83627(8) 0.0280(3) Uani 1 1 d . A 1
H38 H -0.0851 0.7191 0.8567 0.034 Uiso 1 1 calc R A 1
C39 C -0.00665(9) 0.80207(7) 0.86337(8) 0.0303(3) Uani 1 1 d . A 1
H39 H 0.0336 0.7869 0.9026 0.036 Uiso 1 1 calc R A 1
C40 C 0.00500(8) 0.86482(6) 0.83312(7) 0.0255(2) Uani 1 1 d . A 1
H40 H 0.0535 0.8915 0.8525 0.031 Uiso 1 1 calc R A 1
C41 C 0.00528(7) 1.01624(6) 0.79793(6) 0.01812(18) Uani 1 1 d . A 1
C42 C -0.02099(8) 1.01664(6) 0.86976(6) 0.0228(2) Uani 1 1 d . A 1
H42 H -0.0577 0.9815 0.8844 0.027 Uiso 1 1 calc R A 1
C43 C 0.00431(8) 1.06610(7) 0.92019(7) 0.0266(2) Uani 1 1 d . A 1
H43 H -0.0147 1.0641 0.9682 0.032 Uiso 1 1 calc R A 1
C44 C 0.05738(9) 1.11851(7) 0.90050(7) 0.0283(2) Uani 1 1 d . A 1
H44 H 0.0741 1.1529 0.9344 0.034 Uiso 1 1 calc R A 1
C45 C 0.08552(9) 1.11971(7) 0.83063(7) 0.0283(3) Uani 1 1 d . A 1
H45 H 0.1221 1.1551 0.8165 0.034 Uiso 1 1 calc R A 1
C46 C 0.06042(8) 1.06923(6) 0.78077(6) 0.0223(2) Uani 1 1 d . A 1
H46 H 0.0815 1.0708 0.7335 0.027 Uiso 1 1 calc R A 1
C47 C -0.12809(7) 0.99277(5) 0.69591(6) 0.01570(17) Uani 1 1 d . A 1
C48 C -0.17467(7) 1.04540(6) 0.72562(6) 0.01946(19) Uani 1 1 d . A 1
H48 H -0.15 1.0652 0.7698 0.023 Uiso 1 1 calc R A 1
C49 C -0.25551(8) 1.06992(6) 0.69324(7) 0.0245(2) Uani 1 1 d . A 1
H49 H -0.2845 1.1056 0.7156 0.029 Uiso 1 1 calc R A 1
C50 C -0.29373(8) 1.04246(6) 0.62861(7) 0.0245(2) Uani 1 1 d . A 1
H50 H -0.3492 1.0584 0.6068 0.029 Uiso 1 1 calc R A 1
C51 C -0.24910(8) 0.99103(6) 0.59634(6) 0.0221(2) Uani 1 1 d . A 1
H51 H -0.2737 0.9721 0.5517 0.027 Uiso 1 1 calc R A 1
C52 C -0.16840(7) 0.96729(5) 0.62946(6) 0.01897(19) Uani 1 1 d . A 1
H52 H -0.1392 0.9323 0.6062 0.023 Uiso 1 1 calc R A 1
C53 C 0.03914(7) 0.95002(5) 0.67552(6) 0.01656(18) Uani 1 1 d . A 1
C54 C 0.04094(7) 0.98927(6) 0.61230(6) 0.01944(19) Uani 1 1 d . A 1
H54 H -0.0024 1.0234 0.604 0.023 Uiso 1 1 calc R A 1
C55 C 0.10344(8) 0.98042(6) 0.56120(6) 0.0215(2) Uani 1 1 d . A 1
H55 H 0.102 1.0082 0.5192 0.026 Uiso 1 1 calc R A 1
C56 C 0.16786(8) 0.93100(6) 0.57176(6) 0.0224(2) Uani 1 1 d . A 1
H56 H 0.2107 0.9247 0.5373 0.027 Uiso 1 1 calc R A 1
C57 C 0.16853(8) 0.89097(6) 0.63351(7) 0.0235(2) Uani 1 1 d . A 1
H57 H 0.2121 0.8569 0.6414 0.028 Uiso 1 1 calc R A 1
C58 C 0.10546(7) 0.90060(6) 0.68394(6) 0.0206(2) Uani 1 1 d . A 1
H58 H 0.1074 0.8726 0.7257 0.025 Uiso 1 1 calc R A 1
O3 O 0.12527(8) 0.31543(7) -0.10642(7) 0.0483(3) Uani 1 1 d . B 2
C59 C 0.07642(9) 0.35006(8) -0.07356(7) 0.0346(3) Uani 1 1 d . B 2
C60 C 0.02145(11) 0.32073(10) -0.01745(9) 0.0473(4) Uani 1 1 d . B 2
H60A H -0.0416 0.3211 -0.036 0.071 Uiso 1 1 calc R B 2
H60B H 0.0294 0.347 0.0276 0.071 Uiso 1 1 calc R B 2
H60C H 0.0406 0.2749 -0.0072 0.071 Uiso 1 1 calc R B 2
C61 C 0.06771(15) 0.42287(10) -0.08737(11) 0.0559(5) Uani 1 1 d . B 2
H61A H 0.1087 0.4362 -0.1234 0.084 Uiso 1 1 calc R B 2
H61B H 0.0825 0.4471 -0.0416 0.084 Uiso 1 1 calc R B 2
H61C H 0.0063 0.4331 -0.1061 0.084 Uiso 1 1 calc R B 2
N1 N -0.05314(6) 0.54572(5) 0.32646(5) 0.01887(17) Uani 1 1 d . . .
N2 N 0.08644(6) 0.68582(4) 0.28150(5) 0.01582(15) Uani 1 1 d . . .
O2 O 0.00492(6) 0.60255(4) 0.52924(4) 0.02323(16) Uani 1 1 d . . .
O1 O -0.07230(6) 0.64014(4) 0.50975(4) 0.02304(16) Uani 1 1 d . . .
P2 P 0.098410(17) 0.597615(13) 0.398739(14) 0.01342(5) Uani 1 1 d . . .
P1 P -0.063097(17) 0.678084(13) 0.361166(14) 0.01257(4) Uani 1 1 d . . .
Ru1 Ru 0.035369(5) 0.682081(4) 0.468772(4) 0.01205(2) Uani 1 1 d . . .

loop_
_atom_site_aniso_label
_atom_site_aniso_U_11
_atom_site_aniso_U_22
_atom_site_aniso_U_33
_atom_site_aniso_U_23
_atom_site_aniso_U_13
_atom_site_aniso_U_12
C1 0.0225(5) 0.0184(5) 0.0145(4) -0.0036(3) 0.0051(4) -0.0017(4)
C2 0.0177(4) 0.0155(4) 0.0206(5) -0.0048(4) 0.0037(4) 0.0007(3)
C3 0.0207(5) 0.0131(4) 0.0181(4) -0.0007(3) 0.0021(4) -0.0019(3)
C4 0.0164(4) 0.0162(4) 0.0187(4) -0.0029(3) 0.0045(3) -0.0025(3)
C5 0.0197(4) 0.0163(4) 0.0160(4) -0.0021(3) 0.0002(3) -0.0002(4)
C6 0.0378(7) 0.0313(6) 0.0167(5) -0.0038(4) 0.0115(5) -0.0060(5)
C7 0.0231(5) 0.0305(6) 0.0339(6) -0.0158(5) 0.0020(5) 0.0078(5)
C8 0.0338(6) 0.0191(5) 0.0253(5) 0.0060(4) -0.0015(5) -0.0064(4)
C9 0.0217(5) 0.0245(6) 0.0341(6) -0.0037(5) 0.0127(5) -0.0051(4)
C10 0.0335(6) 0.0258(6) 0.0228(5) -0.0049(4) -0.0089(5) 0.0072(5)
C11 0.0171(4) 0.0169(4) 0.0170(4) 0.0003(3) 0.0029(3) 0.0044(3)
C12 0.0250(5) 0.0255(6) 0.0326(6) -0.0096(5) 0.0010(5) 0.0104(4)
C13 0.0223(5) 0.0252(5) 0.0242(5) 0.0094(4) 0.0035(4) 0.0051(4)
C14 0.0168(4) 0.0235(5) 0.0236(5) 0.0009(4) 0.0032(4) 0.0022(4)
C15 0.0142(4) 0.0168(4) 0.0169(4) 0.0017(3) 0.0040(3) 0.0021(3)
C16 0.0202(5) 0.0290(6) 0.0255(5) 0.0045(4) 0.0114(4) 0.0046(4)
C17 0.0223(5) 0.0154(5) 0.0290(6) 0.0019(4) 0.0039(4) 0.0037(4)
C18 0.0200(5) 0.0250(5) 0.0228(5) 0.0005(4) -0.0026(4) 0.0033(4)
C19 0.0194(4) 0.0140(4) 0.0196(5) 0.0007(3) 0.0008(4) 0.0001(3)
C20 0.0183(4) 0.0170(4) 0.0141(4) 0.0007(3) 0.0052(3) 0.0038(3)
C21 0.0161(4) 0.0223(5) 0.0136(4) 0.0025(3) 0.0043(3) 0.0039(4)
C22 0.0170(4) 0.0151(4) 0.0237(5) -0.0022(4) 0.0012(4) 0.0001(3)
C23 0.0219(5) 0.0137(4) 0.0217(5) -0.0021(4) 0.0028(4) -0.0033(4)
C24 0.0217(5) 0.0204(5) 0.0388(7) -0.0086(5) 0.0026(5) -0.0045(4)
C25 0.0293(6) 0.0312(7) 0.0515(9) -0.0172(6) -0.0036(6) -0.0079(5)
C26 0.0406(8) 0.0337(7) 0.0482(9) -0.0234(7) 0.0014(7) -0.0098(6)
C27 0.0346(7) 0.0263(6) 0.0400(7) -0.0157(5) 0.0078(6) -0.0019(5)
C28 0.0243(5) 0.0206(5) 0.0292(6) -0.0069(4) 0.0044(4) -0.0010(4)
C29 0.0164(4) 0.0214(5) 0.0133(4) 0.0015(3) 0.0055(3) 0.0023(4)
C30 0.0294(6) 0.0214(5) 0.0187(5) 0.0034(4) 0.0113(4) 0.0054(4)
C31 0.0352(6) 0.0236(6) 0.0229(5) 0.0062(4) 0.0130(5) 0.0039(5)
C32 0.0326(6) 0.0327(6) 0.0207(5) 0.0068(5) 0.0148(5) 0.0044(5)
C33 0.0271(6) 0.0309(6) 0.0190(5) 0.0020(4) 0.0119(4) 0.0071(5)
C34 0.0207(5) 0.0238(5) 0.0154(4) 0.0003(4) 0.0064(4) 0.0042(4)
B1 0.0153(5) 0.0166(5) 0.0177(5) 0.0031(4) 0.0026(4) -0.0010(4)
C35 0.0162(4) 0.0185(5) 0.0199(5) 0.0040(4) 0.0046(4) 0.0008(3)
C36 0.0199(5) 0.0172(5) 0.0227(5) 0.0028(4) 0.0056(4) -0.0003(4)
C37 0.0246(5) 0.0174(5) 0.0309(6) 0.0029(4) 0.0105(4) -0.0010(4)
C38 0.0292(6) 0.0202(5) 0.0365(7) 0.0117(5) 0.0141(5) 0.0042(4)
C39 0.0251(6) 0.0322(6) 0.0341(7) 0.0177(5) 0.0048(5) 0.0040(5)
C40 0.0207(5) 0.0278(6) 0.0279(6) 0.0115(5) 0.0017(4) -0.0012(4)
C41 0.0157(4) 0.0204(5) 0.0180(4) 0.0028(4) 0.0001(3) -0.0012(4)
C42 0.0199(5) 0.0284(6) 0.0205(5) 0.0013(4) 0.0036(4) -0.0036(4)
C43 0.0247(5) 0.0357(7) 0.0193(5) -0.0025(5) 0.0007(4) -0.0009(5)
C44 0.0289(6) 0.0315(6) 0.0231(5) -0.0043(5) -0.0065(5) -0.0036(5)
C45 0.0301(6) 0.0283(6) 0.0252(6) 0.0025(5) -0.0053(5) -0.0110(5)
C46 0.0231(5) 0.0251(5) 0.0182(5) 0.0036(4) -0.0014(4) -0.0070(4)
C47 0.0158(4) 0.0146(4) 0.0171(4) 0.0028(3) 0.0038(3) -0.0011(3)
C48 0.0212(5) 0.0193(5) 0.0184(5) 0.0016(4) 0.0046(4) 0.0022(4)
C49 0.0236(5) 0.0253(5) 0.0254(5) 0.0028(4) 0.0068(4) 0.0082(4)
C50 0.0180(5) 0.0293(6) 0.0261(5) 0.0074(4) 0.0018(4) 0.0050(4)
C51 0.0200(5) 0.0255(5) 0.0204(5) 0.0024(4) -0.0006(4) -0.0005(4)
C52 0.0190(4) 0.0174(5) 0.0205(5) 0.0005(4) 0.0018(4) 0.0007(4)
C53 0.0152(4) 0.0164(4) 0.0181(4) 0.0018(3) 0.0012(3) -0.0009(3)
C54 0.0191(5) 0.0184(5) 0.0211(5) 0.0042(4) 0.0036(4) 0.0019(4)
C55 0.0218(5) 0.0238(5) 0.0195(5) 0.0041(4) 0.0047(4) -0.0002(4)
C56 0.0194(5) 0.0276(6) 0.0207(5) -0.0004(4) 0.0051(4) 0.0012(4)
C57 0.0193(5) 0.0266(6) 0.0249(5) 0.0027(4) 0.0034(4) 0.0053(4)
C58 0.0176(4) 0.0235(5) 0.0208(5) 0.0048(4) 0.0018(4) 0.0029(4)
O3 0.0400(6) 0.0709(9) 0.0351(6) -0.0036(6) 0.0087(5) -0.0046(6)
C59 0.0284(6) 0.0524(9) 0.0220(6) 0.0054(6) -0.0030(5) -0.0100(6)
C60 0.0346(8) 0.0726(13) 0.0354(8) 0.0184(8) 0.0076(6) -0.0002(8)
C61 0.0683(13) 0.0533(11) 0.0448(10) 0.0091(8) -0.0022(9) -0.0110(10)
N1 0.0199(4) 0.0143(4) 0.0219(4) -0.0037(3) -0.0012(3) 0.0027(3)
N2 0.0155(4) 0.0185(4) 0.0144(4) 0.0030(3) 0.0065(3) 0.0041(3)
O2 0.0347(5) 0.0170(4) 0.0189(4) 0.0052(3) 0.0079(3) -0.0004(3)
O1 0.0210(4) 0.0294(4) 0.0197(4) 0.0032(3) 0.0072(3) -0.0062(3)
P2 0.01485(11) 0.01313(11) 0.01269(10) 0.00030(8) 0.00354(8) 0.00201(8)
P1 0.01345(10) 0.01254(10) 0.01216(10) 0.00049(8) 0.00365(8) 0.00090(8)
Ru1 0.01351(3) 0.01175(3) 0.01138(3) 0.00028(3) 0.00382(2) 0.00062(3)

loop_
_atom_type_symbol
_atom_type_description
_atom_type_scat_dispersion_real
_atom_type_scat_dispersion_imag
_atom_type_scat_source
C C 0.0033 0.0016 'International Tables Vol C Tables 4.2.6.8 and 6.1.1.4'
H H 0 0 'International Tables Vol C Tables 4.2.6.8 and 6.1.1.4'
N N 0.0061 0.0033 'International Tables Vol C Tables 4.2.6.8 and 6.1.1.4'
O O 0.0106 0.006 'International Tables Vol C Tables 4.2.6.8 and 6.1.1.4'
B B 0.0013 0.0007 'International Tables Vol C Tables 4.2.6.8 and 6.1.1.4'
P P 0.1023 0.0942 'International Tables Vol C Tables 4.2.6.8 and 6.1.1.4'
Ru Ru -1.2594 0.8363 'International Tables Vol C Tables 4.2.6.8 and 6.1.1.4'

loop_
_geom_angle_atom_site_label_1
_geom_angle_atom_site_label_2
_geom_angle_atom_site_label_3
_geom_angle
C5 C1 C2 108.25(9)
C5 C1 C6 126.45(11)
C2 C1 C6 125.13(10)
C5 C1 Ru1 73.02(6)
C2 C1 Ru1 73.86(6)
C6 C1 Ru1 122.86(8)
C3 C2 C1 107.78(9)
C3 C2 C7 128.67(11)
C1 C2 C7 122.10(10)
C3 C2 Ru1 72.97(6)
C1 C2 Ru1 69.15(6)
C7 C2 Ru1 133.84(8)
C4 C3 C2 108.13(9)
C4 C3 C8 121.99(10)
C2 C3 C8 128.59(10)
C4 C3 Ru1 71.79(6)
C2 C3 Ru1 70.80(6)
C8 C3 Ru1 133.22(8)
C3 C4 C5 108.26(9)
C3 C4 C9 121.79(10)
C5 C4 C9 128.55(10)
C3 C4 Ru1 72.29(6)
C5 C4 Ru1 70.14(6)
C9 C4 Ru1 133.88(8)
C1 C5 C4 107.54(9)
C1 C5 C10 123.30(10)
C4 C5 C10 128.01(11)
C1 C5 Ru1 69.82(6)
C4 C5 Ru1 73.32(6)
C10 C5 Ru1 131.65(8)
C1 C6 H6A 109.5
C1 C6 H6B 109.5
H6A C6 H6B 109.5
C1 C6 H6C 109.5
H6A C6 H6C 109.5
H6B C6 H6C 109.5
C2 C7 H7A 109.5
C2 C7 H7B 109.5
H7A C7 H7B 109.5
C2 C7 H7C 109.5
H7A C7 H7C 109.5
H7B C7 H7C 109.5
C3 C8 H8A 109.5
C3 C8 H8B 109.5
H8A C8 H8B 109.5
C3 C8 H8C 109.5
H8A C8 H8C 109.5
H8B C8 H8C 109.5
C4 C9 H9A 109.5
C4 C9 H9B 109.5
H9A C9 H9B 109.5
C4 C9 H9C 109.5
H9A C9 H9C 109.5
H9B C9 H9C 109.5
C5 C10 H10A 109.5
C5 C10 H10B 109.5
H10A C10 H10B 109.5
C5 C10 H10C 109.5
H10A C10 H10C 109.5
H10B C10 H10C 109.5
C14 C11 C13 110.90(9)
C14 C11 C12 107.61(9)
C13 C11 C12 108.96(10)
C14 C11 P2 110.59(7)
C13 C11 P2 107.79(7)
C12 C11 P2 111.00(8)
C11 C12 H12A 109.5
C11 C12 H12B 109.5
H12A C12 H12B 109.5
C11 C12 H12C 109.5
H12A C12 H12C 109.5
H12B C12 H12C 109.5
C11 C13 H13A 109.5
C11 C13 H13B 109.5
H13A C13 H13B 109.5
C11 C13 H13C 109.5
H13A C13 H13C 109.5
H13B C13 H13C 109.5
C11 C14 H14A 109.5
C11 C14 H14B 109.5
H14A C14 H14B 109.5
C11 C14 H14C 109.5
H14A C14 H14C 109.5
H14B C14 H14C 109.5
C17 C15 C16 109.44(9)
C17 C15 C18 108.02(9)
C16 C15 C18 109.89(9)
C17 C15 P1 109.66(7)
C16 C15 P1 108.08(7)
C18 C15 P1 111.73(7)
C15 C16 H16A 109.5
C15 C16 H16B 109.5
H16A C16 H16B 109.5
C15 C16 H16C 109.5
H16A C16 H16C 109.5
H16B C16 H16C 109.5
C15 C17 H17A 109.5
C15 C17 H17B 109.5
H17A C17 H17B 109.5
C15 C17 H17C 109.5
H17A C17 H17C 109.5
H17B C17 H17C 109.5
C15 C18 H18A 109.5
C15 C18 H18B 109.5
H18A C18 H18B 109.5
C15 C18 H18C 109.5
H18A C18 H18C 109.5
H18B C18 H18C 109.5
N1 C19 P2 111.61(7)
N1 C19 H19A 109.3
P2 C19 H19A 109.3
N1 C19 H19B 109.3
P2 C19 H19B 109.3
H19A C19 H19B 108
N2 C20 P2 113.61(7)
N2 C20 H20A 108.8
P2 C20 H20A 108.8
N2 C20 H20B 108.8
P2 C20 H20B 108.8
H20A C20 H20B 107.7
N2 C21 P1 113.99(7)
N2 C21 H21A 108.8
P1 C21 H21A 108.8
N2 C21 H21B 108.8
P1 C21 H21B 108.8
H21A C21 H21B 107.6
N1 C22 P1 112.11(7)
N1 C22 H22A 109.2
P1 C22 H22A 109.2
N1 C22 H22B 109.2
P1 C22 H22B 109.2
H22A C22 H22B 107.9
C28 C23 C24 118.35(10)
C28 C23 N1 119.74(10)
C24 C23 N1 121.81(10)
C25 C24 C23 120.29(12)
C25 C24 H24 119.9
C23 C24 H24 119.9
C26 C25 C24 120.82(13)
C26 C25 H25 119.6
C24 C25 H25 119.6
C25 C26 C27 119.14(13)
C25 C26 H26 120.4
C27 C26 H26 120.4
C28 C27 C26 120.80(13)
C28 C27 H27 119.6
C26 C27 H27 119.6
C27 C28 C23 120.53(12)
C27 C28 H28 119.7
C23 C28 H28 119.7
C34 C29 C30 119.05(10)
C34 C29 N2 122.71(10)
C30 C29 N2 118.23(9)
C31 C30 C29 120.57(10)
C31 C30 H30 119.7
C29 C30 H30 119.7
C30 C31 C32 120.32(11)
C30 C31 H31 119.8
C32 C31 H31 119.8
C33 C32 C31 119.46(11)
C33 C32 H32 120.3
C31 C32 H32 120.3
C32 C33 C34 120.74(11)
C32 C33 H33 119.6
C34 C33 H33 119.6
C29 C34 C33 119.81(11)
C29 C34 H34 120.1
C33 C34 H34 120.1
C41 B1 C35 110.46(9)
C41 B1 C53 109.96(8)
C35 B1 C53 107.89(8)
C41 B1 C47 107.75(9)
C35 B1 C47 110.63(8)
C53 B1 C47 110.16(8)
C36 C35 C40 115.20(10)
C36 C35 B1 122.63(9)
C40 C35 B1 122.05(10)
C37 C36 C35 123.08(11)
C37 C36 H36 118.5
C35 C36 H36 118.5
C38 C37 C36 119.90(12)
C38 C37 H37 120.1
C36 C37 H37 120.1
C37 C38 C39 119.06(11)
C37 C38 H38 120.5
C39 C38 H38 120.5
C38 C39 C40 120.19(12)
C38 C39 H39 119.9
C40 C39 H39 119.9
C39 C40 C35 122.57(12)
C39 C40 H40 118.7
C35 C40 H40 118.7
C46 C41 C42 115.13(10)
C46 C41 B1 122.27(10)
C42 C41 B1 122.31(10)
C43 C42 C41 123.01(11)
C43 C42 H42 118.5
C41 C42 H42 118.5
C44 C43 C42 120.03(11)
C44 C43 H43 120
C42 C43 H43 120
C45 C44 C43 118.86(12)
C45 C44 H44 120.6
C43 C44 H44 120.6
C44 C45 C46 120.47(12)
C44 C45 H45 119.8
C46 C45 H45 119.8
C45 C46 C41 122.47(11)
C45 C46 H46 118.8
C41 C46 H46 118.8
C48 C47 C52 114.69(10)
C48 C47 B1 122.72(9)
C52 C47 B1 122.58(9)
C49 C48 C47 123.09(11)
C49 C48 H48 118.5
C47 C48 H48 118.5
C50 C49 C48 120.29(11)
C50 C49 H49 119.9
C48 C49 H49 119.9
C49 C50 C51 118.69(10)
C49 C50 H50 120.7
C51 C50 H50 120.7
C50 C51 C52 120.16(11)
C50 C51 H51 119.9
C52 C51 H51 119.9
C51 C52 C47 123.07(10)
C51 C52 H52 118.5
C47 C52 H52 118.5
C54 C53 C58 115.05(10)
C54 C53 B1 122.43(9)
C58 C53 B1 122.50(9)
C55 C54 C53 123.05(10)
C55 C54 H54 118.5
C53 C54 H54 118.5
C56 C55 C54 119.97(10)
C56 C55 H55 120
C54 C55 H55 120
C57 C56 C55 118.94(10)
C57 C56 H56 120.5
C55 C56 H56 120.5
C56 C57 C58 120.22(11)
C56 C57 H57 119.9
C58 C57 H57 119.9
C57 C58 C53 122.77(10)
C57 C58 H58 118.6
C53 C58 H58 118.6
O3 C59 C61 121.93(15)
O3 C59 C60 120.75(16)
C61 C59 C60 117.32(16)
C59 C60 H60A 109.5
C59 C60 H60B 109.5
H60A C60 H60B 109.5
C59 C60 H60C 109.5
H60A C60 H60C 109.5
H60B C60 H60C 109.5
C59 C61 H61A 109.5
C59 C61 H61B 109.5
H61A C61 H61B 109.5
C59 C61 H61C 109.5
H61A C61 H61C 109.5
H61B C61 H61C 109.5
C23 N1 C22 119.55(9)
C23 N1 C19 119.49(9)
C22 N1 C19 113.71(9)
C29 N2 C20 113.71(8)
C29 N2 C21 111.06(8)
C20 N2 C21 113.66(8)
O1 O2 Ru1 69.89(5)
O2 O1 Ru1 69.49(5)
C19 P2 C20 102.97(5)
C19 P2 C11 101.01(5)
C20 P2 C11 103.67(5)
C19 P2 Ru1 107.83(4)
C20 P2 Ru1 116.34(3)
C11 P2 Ru1 122.40(3)
C21 P1 C22 101.32(5)
C21 P1 C15 104.12(5)
C22 P1 C15 98.96(5)
C21 P1 Ru1 115.95(4)
C22 P1 Ru1 112.40(4)
C15 P1 Ru1 121.12(3)
O2 Ru1 O1 40.63(4)
O2 Ru1 C1 87.98(4)
O1 Ru1 C1 88.92(4)
O2 Ru1 C5 95.29(4)
O1 Ru1 C5 117.50(4)
C1 Ru1 C5 37.17(4)
O2 Ru1 C2 116.91(4)
O1 Ru1 C2 96.59(4)
C1 Ru1 C2 36.98(4)
C5 Ru1 C2 61.28(4)
O2 Ru1 C4 130.07(4)
O1 Ru1 C4 150.23(4)
C1 Ru1 C4 61.31(4)
C5 Ru1 C4 36.54(4)
C2 Ru1 C4 60.45(4)
O2 Ru1 C3 149.21(4)
O1 Ru1 C3 130.94(4)
C1 Ru1 C3 61.22(4)
C5 Ru1 C3 60.77(4)
C2 Ru1 C3 36.23(4)
C4 Ru1 C3 35.92(4)
O2 Ru1 P1 106.04(3)
O1 Ru1 P1 80.40(3)
C1 Ru1 P1 141.62(3)
C5 Ru1 P1 158.67(3)
C2 Ru1 P1 107.52(3)
C4 Ru1 P1 122.67(3)
C3 Ru1 P1 99.12(3)
O2 Ru1 P2 81.44(3)
O1 Ru1 P2 105.78(3)
C1 Ru1 P2 141.24(3)
C5 Ru1 P2 106.68(3)
C2 Ru1 P2 157.63(3)
C4 Ru1 P2 98.31(3)
C3 Ru1 P2 122.05(3)
P1 Ru1 P2 76.957(10)

loop_
_geom_bond_atom_site_label_1
_geom_bond_atom_site_label_2
_geom_bond_distance
C1 C5 1.4309(15)
C1 C2 1.4310(16)
C1 C6 1.4947(15)
C1 Ru1 2.2231(10)
C2 C3 1.4303(15)
C2 C7 1.4975(16)
C2 Ru1 2.2851(10)
C3 C4 1.4248(15)
C3 C8 1.4972(16)
C3 Ru1 2.3137(10)
C4 C5 1.4338(15)
C4 C9 1.5003(15)
C4 Ru1 2.3071(10)
C5 C10 1.4928(16)
C5 Ru1 2.2653(10)
C6 H6A 0.98
C6 H6B 0.98
C6 H6C 0.98
C7 H7A 0.98
C7 H7B 0.98
C7 H7C 0.98
C8 H8A 0.98
C8 H8B 0.98
C8 H8C 0.98
C9 H9A 0.98
C9 H9B 0.98
C9 H9C 0.98
C10 H10A 0.98
C10 H10B 0.98
C10 H10C 0.98
C11 C14 1.5274(16)
C11 C13 1.5348(15)
C11 C12 1.5408(16)
C11 P2 1.8808(10)
C12 H12A 0.98
C12 H12B 0.98
C12 H12C 0.98
C13 H13A 0.98
C13 H13B 0.98
C13 H13C 0.98
C14 H14A 0.98
C14 H14B 0.98
C14 H14C 0.98
C15 C17 1.5262(15)
C15 C16 1.5341(15)
C15 C18 1.5384(16)
C15 P1 1.8820(10)
C16 H16A 0.98
C16 H16B 0.98
C16 H16C 0.98
C17 H17A 0.98
C17 H17B 0.98
C17 H17C 0.98
C18 H18A 0.98
C18 H18B 0.98
C18 H18C 0.98
C19 N1 1.4530(14)
C19 P2 1.8525(11)
C19 H19A 0.99
C19 H19B 0.99
C20 N2 1.4634(13)
C20 P2 1.8532(10)
C20 H20A 0.99
C20 H20B 0.99
C21 N2 1.4715(13)
C21 P1 1.8484(10)
C21 H21A 0.99
C21 H21B 0.99
C22 N1 1.4445(14)
C22 P1 1.8536(11)
C22 H22A 0.99
C22 H22B 0.99
C23 C28 1.4018(16)
C23 C24 1.4038(16)
C23 N1 1.4093(14)
C24 C25 1.3944(18)
C24 H24 0.95
C25 C26 1.383(2)
C25 H25 0.95
C26 C27 1.389(2)
C26 H26 0.95
C27 C28 1.3878(17)
C27 H27 0.95
C28 H28 0.95
C29 C34 1.3960(15)
C29 C30 1.3973(16)
C29 N2 1.4408(13)
C30 C31 1.3866(16)
C30 H30 0.95
C31 C32 1.3900(17)
C31 H31 0.95
C32 C33 1.3822(18)
C32 H32 0.95
C33 C34 1.3982(16)
C33 H33 0.95
C34 H34 0.95
B1 C41 1.6423(16)
B1 C35 1.6481(16)
B1 C53 1.6532(16)
B1 C47 1.6582(16)
C35 C36 1.4017(16)
C35 C40 1.4070(16)
C36 C37 1.3968(16)
C36 H36 0.95
C37 C38 1.3856(19)
C37 H37 0.95
C38 C39 1.390(2)
C38 H38 0.95
C39 C40 1.3965(17)
C39 H39 0.95
C40 H40 0.95
C41 C46 1.4033(15)
C41 C42 1.4092(15)
C42 C43 1.3898(17)
C42 H42 0.95
C43 C44 1.3893(19)
C43 H43 0.95
C44 C45 1.3854(19)
C44 H44 0.95
C45 C46 1.3973(17)
C45 H45 0.95
C46 H46 0.95
C47 C48 1.4059(15)
C47 C52 1.4110(15)
C48 C49 1.3968(16)
C48 H48 0.95
C49 C50 1.3879(18)
C49 H49 0.95
C50 C51 1.3933(17)
C50 H50 0.95
C51 C52 1.3942(16)
C51 H51 0.95
C52 H52 0.95
C53 C54 1.4061(15)
C53 C58 1.4076(15)
C54 C55 1.3958(15)
C54 H54 0.95
C55 C56 1.3903(16)
C55 H55 0.95
C56 C57 1.3901(17)
C56 H56 0.95
C57 C58 1.3954(16)
C57 H57 0.95
C58 H58 0.95
O3 C59 1.211(2)
C59 C61 1.491(3)
C59 C60 1.497(2)
C60 H60A 0.98
C60 H60B 0.98
C60 H60C 0.98
C61 H61A 0.98
C61 H61B 0.98
C61 H61C 0.98
O2 O1 1.4063(13)
O2 Ru1 2.0227(8)
O1 Ru1 2.0280(8)
P2 Ru1 2.3774(3)
P1 Ru1 2.3660(3)
